data_1569931
loop_
_publ_author_name
'Gaskin, Gabrielle J.'
'LaDuca, Robert L.'

_publ_section_title
;
 Poly[diaqua[\m-1,4-bis(pyridin-4-ylmethyl)piperazine][\m-4-(carboxylatoethyl)benzoato]nickel(II)]
;
_journal_issue 9
_journal_name_full IUCrData
_journal_paper_doi 10.1107/S2414314623007885
_journal_volume 8
_journal_year 2023
_chemical_formula_iupac '[Ni (C10 H8 O4) (C16 H20 N4) (H2 O)2]'
_chemical_formula_moiety 'C26 H32 N4 Ni O6'
_chemical_formula_sum 'C26 H32 N4 Ni O6'
_chemical_formula_weight 555.26
_chemical_name_systematic
Poly[diaqua[\m-1,4-bis(pyridin-4-ylmethyl)piperazine][\m-4-(carboxylatoethyl)benzoato]nickel(II)]
_space_group_crystal_system monoclinic
_space_group_IT_number 9
_space_group_name_Hall 'C -2yc'
_space_group_name_H-M_alt 'C 1 c 1'
_atom_sites_solution_hydrogens mixed
_atom_sites_solution_primary dual
_audit_creation_method
;
Olex2 1.5-ac5-024
(compiled 2022.04.12 svn.rca3783a0 for Rigaku Oxford Diffraction, GUI svn.r6498)
;
_cell_angle_alpha 90
_cell_angle_beta 131.754(2)
_cell_angle_gamma 90
_cell_formula_units_Z 4
_cell_length_a 17.282(3)
_cell_length_b 16.324(3)
_cell_length_c 12.698(4)
_cell_measurement_reflns_used 7345
_cell_measurement_temperature 173.15
_cell_measurement_theta_max 25.08
_cell_measurement_theta_min 2.50
_cell_volume 2672.4(11)
_computing_cell_refinement
;
SAINT (Bruker, 2014)
;
_computing_data_collection
;
<i>COSMO</i> (Bruker, 2009)
;
_computing_data_reduction
;
SAINT (Bruker, 2014)
;
_computing_molecular_graphics
;
<i>CrystalMaker X</i> (Palmer, 2020)
;
_computing_publication_material
;
Olex2 (Dolomanov <i>et al.</i>,  2009)
;
_computing_structure_refinement
;
SHELXL (Sheldrick, 2015b)
;
_computing_structure_solution
;
<i>SHELXT</i> (Sheldrick, 2015a)
;
_diffrn_ambient_temperature 173.15
_diffrn_detector_area_resol_mean 8.36
_diffrn_measured_fraction_theta_full 1.000
_diffrn_measured_fraction_theta_max 0.995
_diffrn_measurement_device_type 'Bruker APEXII CCD'
_diffrn_measurement_method \w
_diffrn_radiation_monochromator graphite
_diffrn_radiation_type MoK\a
_diffrn_radiation_wavelength 0.71073
_diffrn_reflns_av_R_equivalents 0.1176
_diffrn_reflns_av_unetI/netI 0.0762
_diffrn_reflns_limit_h_max 20
_diffrn_reflns_limit_h_min -20
_diffrn_reflns_limit_k_max 19
_diffrn_reflns_limit_k_min -19
_diffrn_reflns_limit_l_max 15
_diffrn_reflns_limit_l_min -15
_diffrn_reflns_number 21011
_diffrn_reflns_theta_full 25.242
_diffrn_reflns_theta_max 25.438
_diffrn_reflns_theta_min 2.013
_diffrn_source 'sealed tube'
_diffrn_source_current 40.0
_diffrn_source_power 2.0
_diffrn_source_voltage 50.0
_diffrn_standards_number 0
_exptl_absorpt_coefficient_mu 0.773
_exptl_absorpt_correction_T_max 0.7452
_exptl_absorpt_correction_T_min 0.5187
_exptl_absorpt_correction_type multi-scan
_exptl_absorpt_process_details
;
(<i>SADABS</i>; Krause <i>et al.</i>, 2015)
;
_exptl_crystal_colour green
_exptl_crystal_density_diffrn 1.380
_exptl_crystal_description chunk
_exptl_crystal_F_000 1168
_exptl_crystal_size_max 0.321
_exptl_crystal_size_mid 0.214
_exptl_crystal_size_min 0.12
_refine_diff_density_max 1.464
_refine_diff_density_min -0.645
_refine_ls_abs_structure_details
;
 Refined as an inversion twin
;
_refine_ls_abs_structure_Flack 0.39(4)
_refine_ls_extinction_method none
_refine_ls_goodness_of_fit_ref 1.047
_refine_ls_hydrogen_treatment mixed
_refine_ls_matrix_type full
_refine_ls_number_parameters 311
_refine_ls_number_reflns 4903
_refine_ls_number_restraints 8
_refine_ls_restrained_S_all 1.046
_refine_ls_R_factor_all 0.0711
_refine_ls_R_factor_gt 0.0571
_refine_ls_shift/su_max 0.000
_refine_ls_shift/su_mean 0.000
_refine_ls_structure_factor_coef Fsqd
_refine_ls_weighting_details 'w=1/[\s^2^(Fo^2^)+(0.0734P)^2^+2.7583P] where P=(Fo^2^+2Fc^2^)/3'
_refine_ls_weighting_scheme calc
_refine_ls_wR_factor_gt 0.1352
_refine_ls_wR_factor_ref 0.1489
_reflns_number_gt 3946
_reflns_number_total 4903
_reflns_threshold_expression 'I > 2\s(I)'
_cod_data_source_file wm4194.cif
_cod_data_source_block I
_cod_original_cell_volume 2672.3(11)
_cod_database_code 1569931
_shelx_space_group_comment
;
The symmetry employed for this shelxl refinement is uniquely defined
by the following loop, which should always be used as a source of
symmetry information in preference to the above space-group names.
They are only intended as comments.
;
_shelx_estimated_absorpt_t_min 0.790
_shelx_estimated_absorpt_t_max 0.913

loop_
_space_group_symop_operation_xyz
'x, y, z'
'x, -y, z+1/2'
'x+1/2, y+1/2, z'
'x+1/2, -y+1/2, z+1/2'

loop_
_atom_site_type_symbol
_atom_site_label
_atom_site_fract_x
_atom_site_fract_y
_atom_site_fract_z
_atom_site_U_iso_or_equiv
_atom_site_adp_type
_atom_site_calc_flag
_atom_site_occupancy
_atom_site_disorder_assembly
_atom_site_disorder_group
Ni Ni1 0.9080(2) 0.44647(4) 1.1095(3) 0.0249(3) Uani d 1 . .
O O1 0.7548(7) 0.4520(6) 1.0183(9) 0.031(3) Uani d 1 . .
O O2 0.7660(7) 0.5196(6) 1.1810(9) 0.039(3) Uani d 1 . .
O O3 0.0511(7) 0.4808(7) 0.5374(10) 0.042(3) Uani d 1 . .
O O4 0.0617(7) 0.5475(5) 0.7020(8) 0.028(3) Uani d 1 . .
O O5 0.9473(7) 0.5383(6) 1.2552(9) 0.029(2) Uani d 1 . .
O O6 0.8654(7) 0.5358(7) 0.9613(10) 0.035(3) Uani d 1 . .
N N1 0.8685(8) 0.3559(7) 0.9646(11) 0.026(3) Uani d 1 . .
N N2 0.7051(9) 0.2250(7) 0.5017(11) 0.030(3) Uani d 1 . .
N N3 0.6112(9) 0.2750(7) 0.2218(11) 0.034(3) Uani d 1 . .
N N4 0.4467(8) 0.1455(7) -0.2456(11) 0.025(3) Uani d 1 . .
C C1 0.7170(12) 0.4855(9) 1.0645(17) 0.035(2) Uani d 1 . .
C C2 0.5985(10) 0.4809(8) 0.9613(13) 0.035(2) Uani d 1 . .
H H2A 0.570123 0.503193 0.869034 0.042 Uiso calc 1 . .
H H2B 0.577580 0.422672 0.946978 0.042 Uiso calc 1 . .
C C3 0.5517(11) 0.5259(8) 1.0082(14) 0.035(2) Uani d 1 . .
H H3A 0.586039 0.507320 1.104771 0.042 Uiso calc 1 . .
H H3B 0.568175 0.584794 1.014318 0.042 Uiso calc 1 . .
C C4 0.4387(11) 0.5181(9) 0.9203(18) 0.039(4) Uani d 1 . .
C C5 0.3753(13) 0.4740(9) 0.7964(17) 0.043(4) Uani d 1 . .
H H5 0.405671 0.444413 0.767356 0.051 Uiso calc 1 . .
C C6 0.2662(11) 0.4715(8) 0.7110(15) 0.041(3) Uani d 1 . .
H H6 0.224770 0.440385 0.626232 0.049 Uiso calc 1 . .
C C7 0.2181(8) 0.5153(8) 0.7515(12) 0.0261(18) Uani d 1 . .
C C8 0.2775(7) 0.5557(5) 0.8700(9) 0.042(2) Uani d 1 . .
H H8 0.247516 0.583759 0.900809 0.050 Uiso calc 1 . .
C C9 0.3845(7) 0.5582(5) 0.9521(9) 0.0390(19) Uani d 1 . .
H H9 0.424024 0.589608 1.036478 0.047 Uiso calc 1 . .
C C10 0.1021(10) 0.5149(9) 0.6574(14) 0.0261(18) Uani d 1 . .
C C11 0.9436(10) 0.3177(9) 0.9745(14) 0.034(4) Uani d 1 . .
H H11 1.014340 0.329718 1.052678 0.041 Uiso calc 1 . .
C C12 0.9193(12) 0.2603(9) 0.8714(15) 0.037(4) Uani d 1 . .
H H12 0.973385 0.233259 0.883407 0.045 Uiso calc 1 . .
C C13 0.8190(11) 0.2445(10) 0.7565(15) 0.034(4) Uani d 1 . .
C C14 0.7419(11) 0.2820(9) 0.7461(15) 0.034(4) Uani d 1 . .
H H14 0.670952 0.269867 0.669043 0.041 Uiso calc 1 . .
C C15 0.7697(11) 0.3374(10) 0.8497(14) 0.039(4) Uani d 1 . .
H H15 0.715707 0.363767 0.838687 0.046 Uiso calc 1 . .
C C16 0.7929(12) 0.1936(10) 0.6390(14) 0.037(4) Uani d 1 . .
H H16A 0.853783 0.191376 0.646851 0.044 Uiso calc 1 . .
H H16B 0.777492 0.137020 0.648371 0.044 Uiso calc 1 . .
C C17 0.7384(12) 0.2994(9) 0.4741(15) 0.0340(7) Uani d 1 . .
H H17A 0.795601 0.285564 0.477098 0.041 Uiso calc 1 . .
H H17B 0.763878 0.341043 0.547575 0.041 Uiso calc 1 . .
C C18 0.6462(11) 0.3335(8) 0.3286(13) 0.0340(7) Uani d 1 . .
H H18A 0.589034 0.347020 0.325883 0.041 Uiso calc 1 . .
H H18B 0.667120 0.384459 0.310988 0.041 Uiso calc 1 . .
C C19 0.6673(11) 0.1634(8) 0.3875(13) 0.0340(7) Uani d 1 . .
H H19A 0.725343 0.147538 0.393179 0.041 Uiso calc 1 . .
H H19B 0.642672 0.113524 0.401786 0.041 Uiso calc 1 . .
C C20 0.5811(12) 0.1987(8) 0.2451(15) 0.0340(7) Uani d 1 . .
H H20A 0.560144 0.158647 0.171595 0.041 Uiso calc 1 . .
H H20B 0.520475 0.208814 0.236221 0.041 Uiso calc 1 . .
C C21 0.5270(12) 0.3104(9) 0.0812(14) 0.036(4) Uani d 1 . .
H H21A 0.549806 0.363581 0.072359 0.044 Uiso calc 1 . .
H H21B 0.465634 0.320556 0.070690 0.044 Uiso calc 1 . .
C C22 0.3756(11) 0.1827(9) -0.2542(13) 0.031(3) Uani d 1 . .
H H22 0.305146 0.173130 -0.336325 0.037 Uiso calc 1 . .
C C23 0.3944(11) 0.2335(8) -0.1559(15) 0.032(3) Uani d 1 . .
H H23 0.338597 0.256557 -0.167464 0.039 Uiso calc 1 . .
C C24 0.4971(11) 0.2519(9) -0.0363(14) 0.029(3) Uani d 1 . .
C C25 0.5714(12) 0.2170(10) -0.0316(16) 0.041(4) Uani d 1 . .
H H25 0.642522 0.228510 0.045559 0.050 Uiso calc 1 . .
C C26 0.5443(10) 0.1653(8) -0.1371(12) 0.030(3) Uani d 1 . .
H H26 0.597494 0.143039 -0.131876 0.036 Uiso calc 1 . .
H H5A 0.898(4) 0.537(6) 1.254(8) 0.036 Uiso d 1 . .
H H6A 0.928(3) 0.545(6) 1.007(7) 0.036 Uiso d 1 . .
H H5B 1.000(4) 0.514(5) 1.323(6) 0.036 Uiso d 1 . .
H H6B 0.830(5) 0.527(5) 0.874(4) 0.036 Uiso d 1 . .

loop_
_atom_site_aniso_label
_atom_site_aniso_U_11
_atom_site_aniso_U_22
_atom_site_aniso_U_33
_atom_site_aniso_U_12
_atom_site_aniso_U_13
_atom_site_aniso_U_23
Ni1 0.0212(4) 0.0340(4) 0.0202(4) -0.0002(11) 0.0140(3) -0.0002(11)
O1 0.008(4) 0.049(7) 0.025(6) 0.003(4) 0.007(4) 0.002(5)
O2 0.032(5) 0.055(7) 0.021(6) 0.009(5) 0.013(4) -0.006(5)
O3 0.025(5) 0.074(8) 0.035(6) 0.003(5) 0.024(5) -0.002(6)
O4 0.032(5) 0.036(6) 0.024(6) 0.002(4) 0.022(5) -0.006(4)
O5 0.020(5) 0.039(5) 0.019(5) 0.000(4) 0.010(4) -0.010(4)
O6 0.030(6) 0.046(6) 0.036(6) 0.005(5) 0.025(5) -0.001(5)
N1 0.019(6) 0.035(6) 0.024(6) -0.001(5) 0.014(5) 0.007(5)
N2 0.043(7) 0.025(6) 0.027(7) -0.010(5) 0.026(6) -0.009(5)
N3 0.042(8) 0.035(7) 0.026(7) 0.002(6) 0.024(6) 0.000(5)
N4 0.028(6) 0.029(6) 0.017(6) 0.004(5) 0.015(5) -0.001(5)
C1 0.034(4) 0.030(4) 0.044(5) 0.004(3) 0.027(4) 0.014(3)
C2 0.034(4) 0.030(4) 0.044(5) 0.004(3) 0.027(4) 0.014(3)
C3 0.034(4) 0.030(4) 0.044(5) 0.004(3) 0.027(4) 0.014(3)
C4 0.033(7) 0.028(7) 0.068(9) 0.008(6) 0.039(7) 0.011(7)
C5 0.060(9) 0.034(7) 0.054(9) 0.002(7) 0.046(8) -0.005(7)
C6 0.026(5) 0.044(6) 0.054(7) -0.008(4) 0.027(5) -0.030(5)
C7 0.016(4) 0.034(4) 0.025(4) 0.003(3) 0.012(3) 0.002(3)
C8 0.035(4) 0.055(5) 0.039(5) -0.001(4) 0.026(4) -0.011(4)
C9 0.034(4) 0.049(5) 0.032(4) -0.002(3) 0.021(4) -0.008(4)
C10 0.016(4) 0.034(4) 0.025(4) 0.003(3) 0.012(3) 0.002(3)
C11 0.021(7) 0.052(9) 0.028(9) 0.000(7) 0.016(7) -0.003(7)
C12 0.044(9) 0.038(8) 0.039(9) 0.004(6) 0.032(8) -0.001(7)
C13 0.040(9) 0.038(8) 0.025(9) -0.005(7) 0.022(7) 0.001(6)
C14 0.031(8) 0.047(9) 0.024(8) -0.005(7) 0.018(7) -0.007(7)
C15 0.026(8) 0.062(10) 0.030(8) -0.005(7) 0.019(7) -0.002(7)
C16 0.044(9) 0.035(8) 0.033(9) -0.006(7) 0.026(7) -0.008(6)
C17 0.0454(17) 0.0312(15) 0.0290(14) -0.0073(12) 0.0263(14) -0.0071(12)
C18 0.0454(17) 0.0312(15) 0.0290(14) -0.0073(12) 0.0263(14) -0.0071(12)
C19 0.0454(17) 0.0312(15) 0.0290(14) -0.0073(12) 0.0263(14) -0.0071(12)
C20 0.0454(17) 0.0312(15) 0.0290(14) -0.0073(12) 0.0263(14) -0.0071(12)
C21 0.050(9) 0.033(8) 0.028(8) 0.005(7) 0.027(7) 0.006(6)
C22 0.026(7) 0.037(8) 0.024(8) 0.003(7) 0.014(7) -0.003(7)
C23 0.024(7) 0.037(7) 0.031(8) 0.002(6) 0.017(6) -0.002(6)
C24 0.039(9) 0.025(7) 0.025(8) 0.004(6) 0.022(7) 0.004(6)
C25 0.029(8) 0.052(10) 0.028(9) -0.005(7) 0.013(7) -0.007(7)
C26 0.023(7) 0.045(8) 0.021(7) 0.004(6) 0.014(6) -0.006(6)

loop_
_atom_type_symbol
_atom_type_description
_atom_type_scat_dispersion_real
_atom_type_scat_dispersion_imag
_atom_type_scat_source
C C 0.0033 0.0016 'International Tables Vol C Tables 4.2.6.8 and 6.1.1.4'
H H 0.0000 0.0000 'International Tables Vol C Tables 4.2.6.8 and 6.1.1.4'
N N 0.0061 0.0033 'International Tables Vol C Tables 4.2.6.8 and 6.1.1.4'
Ni Ni 0.3393 1.1124 'International Tables Vol C Tables 4.2.6.8 and 6.1.1.4'
O O 0.0106 0.0060 'International Tables Vol C Tables 4.2.6.8 and 6.1.1.4'

loop_
_exptl_crystal_face_index_h
_exptl_crystal_face_index_k
_exptl_crystal_face_index_l
_exptl_crystal_face_perp_dist
1.00 -2.00 -3.00 0.0860
2.00 -1.00 -4.00 0.1020
-1.00 0.00 2.00 0.0890
0.00 0.00 -1.00 0.0920
-1.00 -1.00 -1.00 0.0600
1.00 2.00 -1.00 0.1170
-1.00 -2.00 1.00 0.0720
-1.00 -1.00 0.00 0.0290
0.00 -2.00 1.00 0.0940
0.00 2.00 -1.00 0.0980
1.00 -2.00 1.00 0.1070
-1.00 2.00 -1.00 0.0860
2.00 -1.00 0.00 0.1040
-2.00 1.00 0.00 0.0610
0.00 -1.00 0.00 0.0570
0.00 1.00 0.00 0.0600
-1.00 2.00 1.00 0.0430
1.00 -2.00 -1.00 0.1020
2.00 1.00 -1.00 0.1430
-2.00 -1.00 1.00 0.0270
1.00 2.00 0.00 0.0780
-1.00 -2.00 0.00 0.0220

loop_
_geom_angle_atom_site_label_1
_geom_angle_atom_site_label_2
_geom_angle_atom_site_label_3
_geom_angle_site_symmetry_1
_geom_angle_site_symmetry_3
_geom_angle
_geom_angle_publ_flag
O1 Ni1 O4 . 2_665 174.77(15) y
O1 Ni1 O5 . . 90.3(4) y
O1 Ni1 O6 . . 85.0(4) y
O1 Ni1 N1 . . 89.5(4) y
O1 Ni1 N4 . 4_556 93.6(4) y
O4 Ni1 O5 2_665 . 85.8(4) y
O4 Ni1 O6 2_665 . 91.6(3) y
O4 Ni1 N1 2_665 . 94.4(4) y
O4 Ni1 N4 2_665 4_556 89.8(4) y
O6 Ni1 O5 . . 90.47(17) y
O6 Ni1 N4 . 4_556 178.3(4) y
N1 Ni1 O5 . . 179.7(5) y
N1 Ni1 O6 . . 89.3(4) y
N1 Ni1 N4 . 4_556 89.56(16) y
N4 Ni1 O5 4_556 . 90.6(4) y
C1 O1 Ni1 . . 128.8(10) ?
C10 O4 Ni1 . 2_464 130.1(9) ?
Ni1 O5 H5A . . 103(7) ?
Ni1 O5 H5B . . 93(6) ?
H5A O5 H5B . . 114(6) ?
Ni1 O6 H6A . . 89(6) ?
Ni1 O6 H6B . . 125(6) ?
H6A O6 H6B . . 115(6) ?
C11 N1 Ni1 . . 120.6(9) ?
C15 N1 Ni1 . . 123.2(11) ?
C15 N1 C11 . . 115.9(13) ?
C16 N2 C17 . . 108.4(12) ?
C16 N2 C19 . . 111.0(11) ?
C17 N2 C19 . . 107.8(10) ?
C18 N3 C20 . . 111.3(10) ?
C18 N3 C21 . . 109.9(12) ?
C20 N3 C21 . . 112.5(12) ?
C22 N4 Ni1 . 4_453 121.5(9) ?
C22 N4 C26 . . 116.6(12) ?
C26 N4 Ni1 . 4_453 121.8(10) ?
O1 C1 C2 . . 113.2(14) ?
O2 C1 O1 . . 126.6(14) ?
O2 C1 C2 . . 120.2(14) ?
C1 C2 H2A . . 108.7 ?
C1 C2 H2B . . 108.7 ?
H2A C2 H2B . . 107.6 ?
C3 C2 C1 . . 114.1(12) ?
C3 C2 H2A . . 108.7 ?
C3 C2 H2B . . 108.7 ?
C2 C3 H3A . . 108.0 ?
C2 C3 H3B . . 108.0 ?
H3A C3 H3B . . 107.3 ?
C4 C3 C2 . . 117.1(13) ?
C4 C3 H3A . . 108.0 ?
C4 C3 H3B . . 108.0 ?
C5 C4 C3 . . 123.7(10) ?
C5 C4 C9 . . 113.4(8) ?
C9 C4 C3 . . 122.9(14) ?
C4 C5 H5 . . 119.0 ?
C4 C5 C6 . . 122.0(10) ?
C6 C5 H5 . . 119.0 ?
C5 C6 H6 . . 119.8 ?
C5 C6 C7 . . 120.5(12) ?
C7 C6 H6 . . 119.8 ?
C6 C7 C10 . . 120.0(11) ?
C8 C7 C6 . . 118.0(11) ?
C8 C7 C10 . . 122.0(11) ?
C7 C8 H8 . . 119.6 ?
C7 C8 C9 . . 120.8(8) ?
C9 C8 H8 . . 119.6 ?
C4 C9 H9 . . 117.4 ?
C8 C9 C4 . . 125.3(9) ?
C8 C9 H9 . . 117.4 ?
O3 C10 O4 . . 124.6(12) ?
O3 C10 C7 . . 116.7(12) ?
O4 C10 C7 . . 118.8(12) ?
N1 C11 H11 . . 118.9 ?
N1 C11 C12 . . 122.3(13) ?
C12 C11 H11 . . 118.9 ?
C11 C12 H12 . . 120.1 ?
C13 C12 C11 . . 119.9(15) ?
C13 C12 H12 . . 120.1 ?
C12 C13 C14 . . 118.4(15) ?
C12 C13 C16 . . 120.2(15) ?
C14 C13 C16 . . 121.2(13) ?
C13 C14 H14 . . 120.3 ?
C13 C14 C15 . . 119.4(14) ?
C15 C14 H14 . . 120.3 ?
N1 C15 C14 . . 124.0(15) ?
N1 C15 H15 . . 118.0 ?
C14 C15 H15 . . 118.0 ?
N2 C16 C13 . . 112.7(13) ?
N2 C16 H16A . . 109.1 ?
N2 C16 H16B . . 109.1 ?
C13 C16 H16A . . 109.1 ?
C13 C16 H16B . . 109.1 ?
H16A C16 H16B . . 107.8 ?
N2 C17 H17A . . 109.8 ?
N2 C17 H17B . . 109.8 ?
N2 C17 C18 . . 109.2(12) ?
H17A C17 H17B . . 108.3 ?
C18 C17 H17A . . 109.8 ?
C18 C17 H17B . . 109.8 ?
N3 C18 C17 . . 110.2(11) ?
N3 C18 H18A . . 109.6 ?
N3 C18 H18B . . 109.6 ?
C17 C18 H18A . . 109.6 ?
C17 C18 H18B . . 109.6 ?
H18A C18 H18B . . 108.1 ?
N2 C19 H19A . . 109.6 ?
N2 C19 H19B . . 109.6 ?
H19A C19 H19B . . 108.1 ?
C20 C19 N2 . . 110.5(11) ?
C20 C19 H19A . . 109.6 ?
C20 C19 H19B . . 109.6 ?
N3 C20 C19 . . 111.9(13) ?
N3 C20 H20A . . 109.2 ?
N3 C20 H20B . . 109.2 ?
C19 C20 H20A . . 109.2 ?
C19 C20 H20B . . 109.2 ?
H20A C20 H20B . . 107.9 ?
N3 C21 H21A . . 109.5 ?
N3 C21 H21B . . 109.5 ?
N3 C21 C24 . . 110.6(12) ?
H21A C21 H21B . . 108.1 ?
C24 C21 H21A . . 109.5 ?
C24 C21 H21B . . 109.5 ?
N4 C22 H22 . . 117.4 ?
N4 C22 C23 . . 125.1(13) ?
C23 C22 H22 . . 117.4 ?
C22 C23 H23 . . 120.4 ?
C22 C23 C24 . . 119.1(14) ?
C24 C23 H23 . . 120.4 ?
C23 C24 C21 . . 123.2(14) ?
C25 C24 C21 . . 121.0(13) ?
C25 C24 C23 . . 115.7(14) ?
C24 C25 H25 . . 119.6 ?
C24 C25 C26 . . 120.8(14) ?
C26 C25 H25 . . 119.6 ?
N4 C26 C25 . . 122.4(14) ?
N4 C26 H26 . . 118.8 ?
C25 C26 H26 . . 118.8 ?

loop_
_geom_bond_atom_site_label_1
_geom_bond_atom_site_label_2
_geom_bond_site_symmetry_2
_geom_bond_distance
_geom_bond_publ_flag
Ni1 O1 . 2.068(10) y
Ni1 O4 2_665 2.071(10) y
Ni1 O5 . 2.112(9) y
Ni1 O6 . 2.089(11) y
Ni1 N1 . 2.089(12) y
Ni1 N4 4_556 2.109(10) y
O1 C1 . 1.258(18) ?
O2 C1 . 1.243(18) ?
O3 C10 . 1.272(16) ?
O4 C10 . 1.273(16) ?
O5 H5A . 0.84(3) ?
O5 H5B . 0.83(3) ?
O6 H6A . 0.83(3) ?
O6 H6B . 0.85(3) ?
N1 C11 . 1.368(18) ?
N1 C15 . 1.349(17) ?
N2 C16 . 1.442(17) ?
N2 C17 . 1.482(18) ?
N2 C19 . 1.510(15) ?
N3 C18 . 1.423(15) ?
N3 C20 . 1.454(17) ?
N3 C21 . 1.476(16) ?
N4 C22 . 1.309(18) ?
N4 C26 . 1.323(16) ?
C1 C2 . 1.531(19) ?
C2 H2A . 0.9900 ?
C2 H2B . 0.9900 ?
C2 C3 . 1.479(19) ?
C3 H3A . 0.9900 ?
C3 H3B . 0.9900 ?
C3 C4 . 1.47(2) ?
C4 C5 . 1.377(10) ?
C4 C9 . 1.404(17) ?
C5 H5 . 0.9500 ?
C5 C6 . 1.42(2) ?
C6 H6 . 0.9500 ?
C6 C7 . 1.427(16) ?
C7 C8 . 1.302(14) ?
C7 C10 . 1.501(17) ?
C8 H8 . 0.9500 ?
C8 C9 . 1.393(11) ?
C9 H9 . 0.9500 ?
C11 H11 . 0.9500 ?
C11 C12 . 1.43(2) ?
C12 H12 . 0.9500 ?
C12 C13 . 1.35(2) ?
C13 C14 . 1.39(2) ?
C13 C16 . 1.490(19) ?
C14 H14 . 0.9500 ?
C14 C15 . 1.39(2) ?
C15 H15 . 0.9500 ?
C16 H16A . 0.9900 ?
C16 H16B . 0.9900 ?
C17 H17A . 0.9900 ?
C17 H17B . 0.9900 ?
C17 C18 . 1.530(19) ?
C18 H18A . 0.9900 ?
C18 H18B . 0.9900 ?
C19 H19A . 0.9900 ?
C19 H19B . 0.9900 ?
C19 C20 . 1.495(19) ?
C20 H20A . 0.9900 ?
C20 H20B . 0.9900 ?
C21 H21A . 0.9900 ?
C21 H21B . 0.9900 ?
C21 C24 . 1.543(19) ?
C22 H22 . 0.9500 ?
C22 C23 . 1.347(19) ?
C23 H23 . 0.9500 ?
C23 C24 . 1.40(2) ?
C24 C25 . 1.37(2) ?
C25 H25 . 0.9500 ?
C25 C26 . 1.37(2) ?
C26 H26 . 0.9500 ?

loop_
_geom_hbond_atom_site_label_D
_geom_hbond_atom_site_label_H
_geom_hbond_atom_site_label_A
_geom_hbond_site_symmetry_A
_geom_hbond_distance_DH
_geom_hbond_distance_HA
_geom_hbond_distance_DA
_geom_hbond_angle_DHA
_geom_hbond_publ_flag
O5 H5A O2 . 0.84(3) 1.82(4) 2.621(15) 158(9) yes
O5 H5B O3 1_656 0.83(3) 2.30(7) 2.894(14) 129(6) yes
O6 H6B O2 2_564 0.85(3) 2.05(4) 2.880(15) 166(9) yes

loop_
_geom_torsion_atom_site_label_1
_geom_torsion_atom_site_label_2
_geom_torsion_atom_site_label_3
_geom_torsion_atom_site_label_4
_geom_torsion_site_symmetry_1
_geom_torsion_site_symmetry_2
_geom_torsion_site_symmetry_3
_geom_torsion_site_symmetry_4
_geom_torsion
_geom_torsion_publ_flag
Ni1 O1 C1 O2 . . . . -4(2) ?
Ni1 O1 C1 C2 . . . . 176.3(8) ?
Ni1 O4 C10 O3 2_464 . . . 3(2) ?
Ni1 O4 C10 C7 2_464 . . . -176.3(8) ?
Ni1 N1 C11 C12 . . . . -174.9(10) ?
Ni1 N1 C15 C14 . . . . 174.7(11) ?
Ni1 N4 C22 C23 4_453 . . . 170.4(11) ?
Ni1 N4 C26 C25 4_453 . . . -171.1(11) ?
O1 C1 C2 C3 . . . . -175.1(11) ?
O2 C1 C2 C3 . . . . 5(2) ?
N1 C11 C12 C13 . . . . 2(2) ?
N2 C17 C18 N3 . . . . -61.5(14) ?
N2 C19 C20 N3 . . . . 55.7(15) ?
N3 C21 C24 C23 . . . . 134.8(15) ?
N3 C21 C24 C25 . . . . -48(2) ?
N4 C22 C23 C24 . . . . 3(2) ?
C1 C2 C3 C4 . . . . -174.7(12) ?
C2 C3 C4 C5 . . . . -2.3(16) ?
C2 C3 C4 C9 . . . . -179.4(11) ?
C3 C4 C5 C6 . . . . -176.6(19) ?
C3 C4 C9 C8 . . . . 177.3(11) ?
C4 C5 C6 C7 . . . . 0(2) ?
C5 C4 C9 C8 . . . . -0.1(13) ?
C5 C6 C7 C8 . . . . -2(2) ?
C5 C6 C7 C10 . . . . 177.5(14) ?
C6 C7 C8 C9 . . . . 2.1(17) ?
C6 C7 C10 O3 . . . . -6(2) ?
C6 C7 C10 O4 . . . . 173.1(13) ?
C7 C8 C9 C4 . . . . -1.4(15) ?
C8 C7 C10 O3 . . . . 172.7(12) ?
C8 C7 C10 O4 . . . . -8(2) ?
C9 C4 C5 C6 . . . . 0.7(13) ?
C10 C7 C8 C9 . . . . -176.9(11) ?
C11 N1 C15 C14 . . . . 1(2) ?
C11 C12 C13 C14 . . . . -3(2) ?
C11 C12 C13 C16 . . . . 171.6(13) ?
C12 C13 C14 C15 . . . . 3(2) ?
C12 C13 C16 N2 . . . . -139.0(15) ?
C13 C14 C15 N1 . . . . -2(2) ?
C14 C13 C16 N2 . . . . 36(2) ?
C15 N1 C11 C12 . . . . -1(2) ?
C16 N2 C17 C18 . . . . 179.9(11) ?
C16 N2 C19 C20 . . . . -176.2(13) ?
C16 C13 C14 C15 . . . . -171.7(14) ?
C17 N2 C16 C13 . . . . 73.5(16) ?
C17 N2 C19 C20 . . . . -57.6(13) ?
C18 N3 C20 C19 . . . . -56.5(14) ?
C18 N3 C21 C24 . . . . 173.1(11) ?
C19 N2 C16 C13 . . . . -168.2(11) ?
C19 N2 C17 C18 . . . . 59.7(13) ?
C20 N3 C18 C17 . . . . 58.4(14) ?
C20 N3 C21 C24 . . . . -62.3(16) ?
C21 N3 C18 C17 . . . . -176.2(13) ?
C21 N3 C20 C19 . . . . 179.7(11) ?
C21 C24 C25 C26 . . . . -179.6(14) ?
C22 N4 C26 C25 . . . . 5(2) ?
C22 C23 C24 C21 . . . . 179.0(13) ?
C22 C23 C24 C25 . . . . 1(2) ?
C23 C24 C25 C26 . . . . -2(2) ?
C24 C25 C26 N4 . . . . -1(3) ?
C26 N4 C22 C23 . . . . -6(2) ?

loop_
_twin_individual_id
_twin_individual_mass_fraction_refined
1 0.61(4)
2 0.39(4)
